data_2005777
loop_
_publ_author_name
'Bengtsson-Kloo, L.'
'Berglund, J.'
'Stegemann, H.'
'Svensson, C.'
'Svensson, P. H.'

_publ_contact_author
;
 Dr. L. Bengtsson-Kloo
 Department of Chemistry
 Lund University
 P.O.124
 S - 22100 Lund
 Sweden
;
_publ_section_title
;
 Bis(triethylsulfonium) Tetraiodocadmate(II)
;
_journal_issue 12
_journal_name_full 'Acta Crystallographica Section C'
_journal_page_first 3045
_journal_page_last 3047
_journal_paper_doi 10.1107/S0108270196006956
_journal_volume 52
_journal_year 1996
_chemical_formula_iupac '(C6 H15 S)2 [Cd I4]'
_chemical_formula_moiety '[(C2 H5)3 S 1+]2, Cd I4 2-'
_chemical_formula_sum 'C12 H30 Cd I4 S2'
_chemical_formula_weight 858.53
_space_group_IT_number 88
_symmetry_cell_setting tetragonal
_symmetry_space_group_name_Hall '-I 4ad'
_symmetry_space_group_name_H-M 'I 41/a :2'
_audit_creation_method 'from TEXRAY.INF file'
_cell_angle_alpha 90
_cell_angle_beta 90
_cell_angle_gamma 90
_cell_formula_units_Z 8
_cell_length_a 13.885(1)
_cell_length_b 13.885(1)
_cell_length_c 26.207(3)
_cell_measurement_reflns_used 49
_cell_measurement_temperature 295
_cell_measurement_theta_max 38.00
_cell_measurement_theta_min 5.00
_cell_volume 5052.5(8)
_computing_cell_refinement LATCON
_computing_data_collection 'local diffractometer control'
_computing_data_reduction 'TEXSAN: PREPROCESS, PROCESS (Molecular Structure Corporation, 1993)'
_computing_publication_material 'TEXSAN: FINISH'
_computing_structure_refinement 'TEXSAN: LS'
_computing_structure_solution 'TEXSAN: MITHRIL'
_diffrn_ambient_temperature 295
_diffrn_measurement_device Huber
_diffrn_measurement_method '\w scans with profile analysis'
_diffrn_radiation_monochromator graphite
_diffrn_radiation_source 'X-ray tube'
_diffrn_radiation_type 'Mo K\a'
_diffrn_radiation_wavelength 0.7107
_diffrn_reflns_av_R_equivalents 0.036
_diffrn_reflns_limit_h_max 16
_diffrn_reflns_limit_h_min 0
_diffrn_reflns_limit_k_max 16
_diffrn_reflns_limit_k_min 0
_diffrn_reflns_limit_l_max 31
_diffrn_reflns_limit_l_min 0
_diffrn_reflns_number 2503
_diffrn_reflns_theta_max 25.0
_diffrn_reflns_theta_min 1.5
_diffrn_standards_decay_% 1.6
_diffrn_standards_interval_time 60
_diffrn_standards_number 2
_exptl_absorpt_coefficient_mu 5.854
_exptl_absorpt_correction_T_max 0.438
_exptl_absorpt_correction_T_min 0.357
_exptl_absorpt_correction_type integration
_exptl_absorpt_process_details 'Coppens numerical'
_exptl_crystal_colour colourless
_exptl_crystal_density_diffrn 2.257
_exptl_crystal_density_meas ?
_exptl_crystal_description 'tetragonal bipyramid'
_exptl_crystal_F_000 3152
_exptl_crystal_size_max 0.22
_exptl_crystal_size_mid 0.20
_exptl_crystal_size_min 0.17
_refine_diff_density_max 0.94
_refine_diff_density_min -0.85
_refine_ls_extinction_coef 0.22E-7(9)
_refine_ls_extinction_method Zachariasen_type_2_Gaussian_isotropic
_refine_ls_goodness_of_fit_obs 1.702
_refine_ls_hydrogen_treatment 'H atoms not located'
_refine_ls_matrix_type full
_refine_ls_number_constraints 7
_refine_ls_number_parameters 85
_refine_ls_number_reflns 1329
_refine_ls_number_restraints 0
_refine_ls_R_factor_obs 0.0486
_refine_ls_shift/esd_max 0.08
_refine_ls_structure_factor_coef F
_refine_ls_weighting_scheme sigma
_refine_ls_wR_factor_obs 0.0525
_reflns_number_observed 1329
_reflns_number_total 2303
_reflns_observed_criterion I>3\s(I)
_cod_data_source_file jz1124.cif
_cod_data_source_block CdI4
_cod_depositor_comments
;
 Changing the _atom_site_occupancy data item value from '.' to '1'
 for all fully occupied atom sites.

 Antanas Vaitkus,
 2017-02-10

The following automatic conversions were performed:

'_exptl_crystal_density_meas' value 'not measured' was changed to '?'
- the value is perceived as not measured.

Automatic conversion script
Id: cif_fix_values 3008 2015-01-20 13:52:24Z robertas 
;
_cod_original_cell_volume 5052.0(10)
_cod_original_sg_symbol_H-M 'I 41/a'
_cod_original_formula_sum 'Cd I4 S2 C12 H30'
_cod_database_code 2005777

loop_
_symmetry_equiv_pos_as_xyz
'   +x,   +y,   +z'
'   -x,1/2-y,   +z'
3/4-y,1/4+x,1/4+z
1/4+y,1/4-x,1/4+z
'   -x,   -y,   -z'
'   +x,1/2+y,   -z'
3/4+y,1/4-x,1/4-z
1/4-y,1/4+x,1/4-z
1/2+x,1/2+y,1/2+z
'1/2-x,   -y,1/2+z'
1/4-y,3/4+x,3/4+z
3/4+y,3/4-x,3/4+z
1/2-x,1/2-y,1/2-z
'1/2+x,   +y,1/2-z'
1/4+y,3/4-x,3/4-z
3/4-y,3/4+x,3/4-z

loop_
_atom_site_aniso_label
_atom_site_aniso_U_11
_atom_site_aniso_U_22
_atom_site_aniso_U_33
_atom_site_aniso_U_12
_atom_site_aniso_U_13
_atom_site_aniso_U_23
Cd1 0.0483(7) 0.0483 0.0439 0.0000 0.0000 0.0000
Cd2 0.0435(6) 0.0435 0.0521 0.0000 0.0000 0.0000
I1 0.0732(6) 0.0648(6) 0.0800(8) -0.0114(5) 0.0132(6) -0.0269(5)
I2 0.0658(6) 0.0550(6) 0.0710(7) 0.0064(4) 0.0050(5) -0.0155(4)
S1 0.055(2) 0.055(2) 0.069(2) 0.000(2) 0.003(2) 0.003(2)
C2 0.100(10) 0.15(2) 0.070(10) -0.020(10) -0.020(10) 0.000(10)
C4 0.100(10) 0.054(9) 0.13(2) -0.003(9) 0.030(10) -0.004(9)
C6 0.14(2) 0.12(2) 0.090(10) 0.050(10) -0.010(10) 0.040(10)

loop_
_atom_site_label
_atom_site_occupancy
_atom_site_fract_x
_atom_site_fract_y
_atom_site_fract_z
_atom_site_U_iso_or_equiv
_atom_site_thermal_displace_type
_atom_site_calc_flag
Cd1 1 .0 .25 .625 0.0469(6) Uani d
Cd2 1 .0 .25 .125 0.0464(6) Uani d
I1 1 0.01258(7) 0.08422(7) 0.56641(4) 0.0727(6) Uani d
I2 1 0.05048(7) 0.09488(6) 0.06326(4) 0.0639(6) Uani d
S1 1 0.2742(2) 0.1789(2) 0.4656(1) 0.060(3) Uani d
C1a 0.655(19) 0.304(2) 0.139(2) 0.5298(10) 0.092(8) Uiso d
C1b 0.345 0.257(3) 0.223(3) 0.534(2) 0.069(12) Uiso d
C2 1 0.363(1) 0.214(1) 0.5557(6) 0.108(13) Uani d
C3a 0.655 0.199(2) 0.082(2) 0.4416(9) 0.084(8) Uiso d
C3b 0.345 0.264(3) 0.053(3) 0.476(2) 0.075(12) Uiso d
C4 1 0.271(1) -0.005(1) 0.4261(7) 0.093(16) Uani d
C5a 0.655 0.185(2) 0.270(2) 0.4813(9) 0.081(8) Uiso d
C5b 0.345 0.146(3) 0.202(3) 0.442(2) 0.077(13) Uiso d
C6 1 0.141(1) 0.310(1) 0.4301(6) 0.117(18) Uani d

loop_
_atom_type_symbol
_atom_type_scat_dispersion_real
_atom_type_scat_dispersion_imag
_atom_type_scat_source
C 0.002 0.002 'International Tables'
H 0.000 0.000 'International Tables'
S 0.110 0.124 'International Tables'
Cd -1.005 1.202 'International Tables'
I -0.726 1.812 'International Tables'
O 0.008 0.006 'International Tables'

loop_
_geom_angle_atom_site_label_1
_geom_angle_atom_site_label_2
_geom_angle_atom_site_label_3
_geom_angle_site_symmetry_1
_geom_angle_site_symmetry_2
_geom_angle_site_symmetry_3
_geom_angle
_geom_angle_publ_flag
I1 Cd1 I1 1 1 2 112.74(4) yes
I1 Cd1 I1 1 1 7_456 107.86(2) yes
I1 Cd1 I1 1 1 8_556 107.86(2) yes
I1 Cd1 I1 2 1 7_456 107.86(2) yes
I1 Cd1 I1 2 1 8_556 107.86(2) yes
I1 Cd1 I1 7_456 1 8_556 112.74(4) yes
I2 Cd2 I2 1 1 2 108.92(4) yes
I2 Cd2 I2 1 1 8 109.75(2) yes
I2 Cd2 I2 1 1 7_455 109.75(2) yes
I2 Cd2 I2 2 1 8 109.75(2) yes
I2 Cd2 I2 2 1 7_455 109.75(2) yes
I2 Cd2 I2 8 1 7_455 108.92(4) yes
C1a S1 C3a 1 1 1 103.0(10) yes
C1a S1 C5a 1 1 1 99.0(10) yes
C1b S1 C3b 1 1 1 99.0(10) yes
C1b S1 C5b 1 1 1 97.0(10) yes
C3a S1 C5a 1 1 1 101.0(10) yes
C3b S1 C5b 1 1 1 98.0(10) yes
S1 C1a C2 1 1 1 109.0(10) yes
S1 C1b C2 1 1 1 101(2) yes
S1 C3a C4 1 1 1 106.0(10) yes
S1 C3b C4 1 1 1 111(2) yes
S1 C5a C6 1 1 1 108.0(10) yes
S1 C5b C6 1 1 1 105(2) yes
C1a S1 C1b 1 1 1 42.0(10) no
C1a S1 C3b 1 1 1 64.0(10) no
C1a S1 C5b 1 1 1 124.0(10) no
C1b S1 C3a 1 1 1 119.0(10) no
C1b S1 C5a 1 1 1 58.0(10) no
C3a S1 C3b 1 1 1 43.0(10) no
C3a S1 C5b 1 1 1 58.0(10) no
C3b S1 C5a 1 1 1 126.0(10) no
C5a S1 C5b 1 1 1 47.0(10) no

loop_
_geom_bond_atom_site_label_1
_geom_bond_atom_site_label_2
_geom_bond_site_symmetry_1
_geom_bond_site_symmetry_2
_geom_bond_distance
_geom_bond_publ_flag
Cd1 I1 1 1 2.7720(10) yes
Cd1 I1 1 2 2.7720(10) yes
Cd1 I1 1 7_456 2.7720(10) yes
Cd1 I1 1 8_556 2.7720(10) yes
Cd2 I2 1 1 2.7840(10) yes
Cd2 I2 1 2 2.7840(10) yes
Cd2 I2 1 8 2.7840(10) yes
Cd2 I2 1 7_455 2.7840(10) yes
S1 C1a 1 1 1.82(3) yes
S1 C1b 1 1 1.91(4) yes
S1 C3a 1 1 1.82(2) yes
S1 C3b 1 1 1.77(4) yes
S1 C5a 1 1 1.83(2) yes
S1 C5b 1 1 1.91(4) yes
C1a C2 1 1 1.49(3) yes
C1b C2 1 1 1.58(4) yes
C1a C1b 1 1 1.34(4) no
C3a C4 1 1 1.61(3) yes
C3b C4 1 1 1.55(4) yes
C3a C3b 1 1 1.34(4) no
C5a C6 1 1 1.57(3) yes
C5b C6 1 1 1.53(5) yes
C5a C5b 1 1 1.50(5) no
